data_7104184
loop_
_publ_author_name
'Clark, Christopher J'
'Nicholson, Brian K'
'Wright, Cody E'

_publ_section_title
;
 Arylstibonic acids [H8(RSb)12O28]; precursors to organometallic
 isopolyoxostibonates [Na2H9(RSb)12O(30)]-, (R = aryl).
;
_journal_issue 8
_journal_name_full 'Chemical communications (Cambridge, England)'
_journal_page_first 923
_journal_page_last 925
_journal_paper_doi 10.1039/b816113e
_journal_volume 34
_journal_year 2009
_chemical_formula_moiety 'C72 H65 N12 Na2 O58 Sb12, C10 H16 N'
_chemical_formula_sum 'C82 H81 N13 Na2 O58 Sb12'
_chemical_formula_weight 3683.58
_chemical_name_systematic
;
 ?
;
_space_group_IT_number 12
_symmetry_cell_setting monoclinic
_symmetry_space_group_name_Hall '-C 2y'
_symmetry_space_group_name_H-M 'C 1 2/m 1'
_atom_sites_solution_hydrogens geom
_atom_sites_solution_primary direct
_atom_sites_solution_secondary difmap
_audit_creation_method SHELXL-97
_cell_angle_alpha 90.00
_cell_angle_beta 122.5690(10)
_cell_angle_gamma 90.00
_cell_formula_units_Z 4
_cell_length_a 30.6262(6)
_cell_length_b 22.5295(4)
_cell_length_c 25.1789(8)
_cell_measurement_reflns_used 9041
_cell_measurement_temperature 90(2)
_cell_measurement_theta_max 54
_cell_measurement_theta_min 2
_cell_volume 14641.2(6)
_computing_structure_refinement 'SHELXL-97 (Sheldrick, 1997)'
_diffrn_ambient_temperature 90(2)
_diffrn_measured_fraction_theta_full 1.000
_diffrn_measured_fraction_theta_max 1.000
_diffrn_measurement_device_type 'Bruker APEX II CCD'
_diffrn_radiation_monochromator graphite
_diffrn_radiation_source 'fine-focus sealed tube'
_diffrn_radiation_type MoK\a
_diffrn_radiation_wavelength 0.71073
_diffrn_reflns_av_R_equivalents 0.0830
_diffrn_reflns_av_sigmaI/netI 0.0528
_diffrn_reflns_limit_h_max 39
_diffrn_reflns_limit_h_min -39
_diffrn_reflns_limit_k_max 28
_diffrn_reflns_limit_k_min -28
_diffrn_reflns_limit_l_max 32
_diffrn_reflns_limit_l_min -32
_diffrn_reflns_number 165946
_diffrn_reflns_theta_full 27.00
_diffrn_reflns_theta_max 27.00
_diffrn_reflns_theta_min 1.20
_exptl_absorpt_coefficient_mu 2.262
_exptl_absorpt_correction_T_max 0.7424
_exptl_absorpt_correction_T_min 0.5406
_exptl_absorpt_correction_type multi-scan
_exptl_absorpt_process_details SADABS
_exptl_crystal_colour colourless
_exptl_crystal_density_diffrn 1.671
_exptl_crystal_density_method 'not measured'
_exptl_crystal_description needle
_exptl_crystal_F_000 7048
_exptl_crystal_size_max 0.31
_exptl_crystal_size_mid 0.17
_exptl_crystal_size_min 0.14
_platon_squeeze_details
;
;
_refine_diff_density_max 2.282
_refine_diff_density_min -1.597
_refine_diff_density_rms 0.201
_refine_ls_extinction_method none
_refine_ls_goodness_of_fit_ref 1.138
_refine_ls_hydrogen_treatment mixed
_refine_ls_matrix_type full
_refine_ls_number_parameters 704
_refine_ls_number_reflns 16399
_refine_ls_number_restraints 627
_refine_ls_restrained_S_all 1.137
_refine_ls_R_factor_all 0.0921
_refine_ls_R_factor_gt 0.0620
_refine_ls_shift/su_max 0.123
_refine_ls_shift/su_mean 0.013
_refine_ls_structure_factor_coef Fsqd
_refine_ls_weighting_details 'calc w=1/[\s^2^(Fo^2^)+(0.1077P)^2^+0.0000P] where P=(Fo^2^+2Fc^2^)/3'
_refine_ls_weighting_scheme calc
_refine_ls_wR_factor_gt 0.1780
_refine_ls_wR_factor_ref 0.1917
_reflns_number_gt 11131
_reflns_number_total 16399
_reflns_threshold_expression >2sigma(I)
_cod_data_source_file b816113e.txt
_cod_data_source_block ccbm_squeeze
_cod_original_sg_symbol_H-M C2/m
_cod_database_code 7104184

loop_
_symmetry_equiv_pos_as_xyz
'x, y, z'
'-x, y, -z'
'x+1/2, y+1/2, z'
'-x+1/2, y+1/2, -z'
'-x, -y, -z'
'x, -y, z'
'-x+1/2, -y+1/2, -z'
'x+1/2, -y+1/2, z'

loop_
_atom_site_label
_atom_site_type_symbol
_atom_site_fract_x
_atom_site_fract_y
_atom_site_fract_z
_atom_site_U_iso_or_equiv
_atom_site_adp_type
_atom_site_occupancy
_atom_site_symmetry_multiplicity
_atom_site_calc_flag
_atom_site_refinement_flags
_atom_site_disorder_assembly
_atom_site_disorder_group
Sb1 Sb 0.23317(3) 0.0000 0.39331(4) 0.0369(2) Uani 1 2 d S . .
Sb2 Sb 0.23486(2) 0.13036(2) 0.30936(2) 0.03343(15) Uani 1 1 d . . .
Sb3 Sb 0.30191(2) 0.14382(2) 0.22686(3) 0.03591(15) Uani 1 1 d . . .
Sb4 Sb 0.29766(3) 0.0000 0.15760(3) 0.03256(19) Uani 1 2 d S . .
Sb5 Sb 0.124979(19) 0.06964(2) 0.24266(2) 0.03096(15) Uani 1 1 d . . .
Sb6 Sb 0.158221(19) 0.13862(2) 0.16186(2) 0.03141(15) Uani 1 1 d . . .
Sb7 Sb 0.19188(2) 0.06939(2) 0.08137(2) 0.03061(14) Uani 1 1 d . . .
Na1 Na 0.2617(2) 0.0000 0.2624(2) 0.0428(12) Uani 1 2 d S . .
Na2 Na 0.07939(17) 0.0000 0.08329(19) 0.0352(10) Uani 1 2 d SD . .
O1 O 0.2024(2) 0.0618(3) 0.4193(3) 0.0475(16) Uani 1 1 d . A .
O2 O 0.26090(19) 0.0588(2) 0.3605(2) 0.0350(13) Uani 1 1 d . . .
O3 O 0.2891(2) 0.1184(3) 0.2920(3) 0.0356(13) Uani 1 1 d . . .
O4 O 0.2795(2) 0.2271(3) 0.2289(3) 0.0506(16) Uani 1 1 d . A .
O5 O 0.3082(2) 0.1667(3) 0.1554(3) 0.0428(14) Uani 1 1 d . A .
O6 O 0.3167(2) 0.0591(2) 0.2221(2) 0.0340(13) Uani 1 1 d . . .
O7 O 0.18724(19) 0.0740(2) 0.2313(2) 0.0297(12) Uani 1 1 d . . .
O8 O 0.22283(19) 0.1274(2) 0.1571(2) 0.0308(12) Uani 1 1 d . . .
O9 O 0.1987(2) 0.1888(2) 0.2372(2) 0.0353(13) Uani 1 1 d . . .
O10 O 0.1694(2) 0.1264(2) 0.3098(2) 0.0355(13) Uani 1 1 d . . .
O11 O 0.09818(19) 0.1256(2) 0.1707(2) 0.0303(12) Uani 1 1 d . . .
O12 O 0.0959(3) 0.0000 0.1858(3) 0.0300(17) Uani 1 2 d S . .
O13 O 0.13406(19) 0.0789(2) 0.0947(2) 0.0309(12) Uani 1 1 d . . .
O14 O 0.1588(3) 0.0000 0.0241(3) 0.0310(17) Uani 1 2 d S . .
O15 O 0.2596(2) 0.0626(2) 0.0910(2) 0.0346(13) Uani 1 1 d . . .
O16 O 0.1617(3) 0.0000 0.3048(3) 0.0319(17) Uani 1 2 d S . .
O17 O 0.2224(3) 0.0000 0.1444(3) 0.0266(16) Uani 1 2 d S . .
C11 C 0.3029(4) 0.0053(7) 0.4847(5) 0.041(3) Uiso 0.50 1 d PGU A -1
C12 C 0.3337(4) 0.0558(5) 0.5079(4) 0.029(3) Uiso 0.50 1 d PGU A -1
C13 C 0.3791(4) 0.0548(5) 0.5673(5) 0.020(3) Uiso 0.50 1 d PGU A -1
C14 C 0.3938(5) 0.0034(7) 0.6034(5) 0.093(6) Uiso 0.50 1 d PGU A -1
C13A C 0.3630(7) -0.0471(6) 0.5801(8) 0.187(18) Uiso 0.50 1 d PGU A -1
C12A C 0.3176(7) -0.0462(6) 0.5208(8) 0.205(19) Uiso 0.50 1 d PGU A -1
N1 N 0.4393(10) 0.0000 0.6761(12) 0.151(8) Uiso 1 2 d SU A -1
O1A O 0.4650(5) 0.0502(6) 0.6862(6) 0.139(4) Uiso 1 1 d U A -1
C21 C 0.2731(3) 0.1939(3) 0.3824(4) 0.0356(18) Uani 1 1 d DU A .
C22 C 0.2702(3) 0.1913(4) 0.4345(4) 0.045(2) Uani 1 1 d DU . .
H22 H 0.2498 0.1612 0.4373 0.054 Uiso 1 1 calc R A .
C23 C 0.2966(3) 0.2319(4) 0.4841(4) 0.052(2) Uani 1 1 d DU A .
H23 H 0.2935 0.2305 0.5197 0.062 Uiso 1 1 calc R . .
C24 C 0.3261(3) 0.2726(4) 0.4797(4) 0.048(2) Uani 1 1 d DU . .
C25 C 0.3303(4) 0.2767(5) 0.4302(5) 0.063(3) Uani 1 1 d DU A .
H25 H 0.3522 0.3059 0.4291 0.075 Uiso 1 1 calc R . .
C26 C 0.3026(4) 0.2377(5) 0.3795(5) 0.060(3) Uani 1 1 d DU . .
H26 H 0.3042 0.2418 0.3430 0.072 Uiso 1 1 calc R A .
N2 N 0.3541(3) 0.3165(4) 0.5317(4) 0.067(2) Uani 1 1 d DU A .
O2A O 0.3506(3) 0.3110(4) 0.5773(4) 0.080(2) Uani 1 1 d DU . .
O2B O 0.3793(4) 0.3559(4) 0.5269(4) 0.114(4) Uani 1 1 d DU . .
C31 C 0.3814(3) 0.1644(5) 0.2943(4) 0.049(2) Uani 1 1 d DU A .
C32 C 0.4005(4) 0.1717(7) 0.3563(4) 0.084(4) Uani 1 1 d DU . .
H32 H 0.3784 0.1654 0.3714 0.100 Uiso 1 1 calc R A .
C33 C 0.4524(4) 0.1883(8) 0.3992(5) 0.109(5) Uani 1 1 d DU A .
H33 H 0.4656 0.1929 0.4429 0.131 Uiso 1 1 calc R . .
C34 C 0.4824(4) 0.1974(9) 0.3765(5) 0.112(5) Uani 1 1 d DU . .
C35 C 0.4661(5) 0.1898(11) 0.3172(5) 0.156(7) Uani 1 1 d DU A .
H35 H 0.4883 0.1968 0.3023 0.187 Uiso 1 1 calc R . .
C36 C 0.4146(5) 0.1709(10) 0.2760(6) 0.138(6) Uani 1 1 d DU . .
H36 H 0.4032 0.1624 0.2334 0.166 Uiso 1 1 calc R A .
N3 N 0.5390(5) 0.2071(9) 0.4219(7) 0.164(7) Uiso 1 1 d DU A .
O3A O 0.5528(6) 0.2200(8) 0.4764(7) 0.201(7) Uiso 1 1 d DU . .
O3B O 0.5686(4) 0.2059(5) 0.4033(5) 0.124(4) Uiso 1 1 d DU . .
C41 C 0.36580(15) -0.0009(3) 0.15656(19) 0.039(3) Uiso 1 2 d SGU A -1
C42 C 0.3874(3) 0.0493(3) 0.1474(4) 0.039(4) Uiso 0.50 1 d PGU A -1
C43 C 0.4335(3) 0.0448(3) 0.1493(4) 0.048(5) Uiso 0.50 1 d PGU A -1
C44 C 0.45793(16) -0.0098(3) 0.1603(2) 0.025(3) Uiso 0.50 1 d PGU A -1
C43A C 0.4363(3) -0.0600(3) 0.1694(4) 0.045(4) Uiso 0.50 1 d PGU A -1
C42A C 0.3903(3) -0.0556(3) 0.1675(4) 0.054(5) Uiso 0.50 1 d PGU A -1
N4 N 0.50685(19) 0.0000(3) 0.1645(3) 0.064(3) Uiso 1 2 d SGU . .
O4A O 0.52643(19) -0.0477(3) 0.1662(3) 0.099(3) Uiso 1 1 d GU A .
C51 C 0.0617(2) 0.0792(4) 0.2541(3) 0.049(2) Uani 1 1 d GDU . .
C52 C 0.01182(19) 0.0728(5) 0.2056(3) 0.099(5) Uani 1 1 d GDU A .
H52 H 0.0054 0.0652 0.1649 0.119 Uiso 1 1 calc R . .
C53 C -0.0299(4) 0.0767(8) 0.2117(5) 0.105(5) Uani 1 1 d DU . .
H53 H -0.0644 0.0732 0.1763 0.126 Uiso 1 1 calc R A .
C54 C -0.0202(4) 0.0855(14) 0.2689(6) 0.209(8) Uani 1 1 d DU A .
C55 C 0.0276(5) 0.0946(16) 0.3194(7) 0.233(10) Uani 1 1 d DU . .
H55 H 0.0333 0.1039 0.3595 0.279 Uiso 1 1 calc R A .
C56 C 0.0692(5) 0.0897(12) 0.3102(5) 0.159(7) Uani 1 1 d DU A .
H56 H 0.1036 0.0941 0.3454 0.191 Uiso 1 1 calc R . .
N5 N -0.0650(5) 0.0986(14) 0.2750(9) 0.313(11) Uani 1 1 d DU . .
O5A O -0.0582(7) 0.1353(13) 0.3162(9) 0.334(15) Uani 1 1 d DU A .
O5B O -0.1084(5) 0.0855(14) 0.2278(7) 0.347(15) Uani 1 1 d DU A .
C61 C 0.1246(3) 0.2120(3) 0.1000(4) 0.043(2) Uani 1 1 d DU . .
C62 C 0.0800(4) 0.2052(4) 0.0418(5) 0.079(4) Uani 1 1 d DU A .
H62 H 0.0652 0.1668 0.0286 0.095 Uiso 1 1 calc R . .
C63 C 0.0559(5) 0.2535(5) 0.0014(6) 0.108(5) Uani 1 1 d DU . .
H63 H 0.0231 0.2494 -0.0367 0.130 Uiso 1 1 calc R A .
C64 C 0.0810(4) 0.3066(4) 0.0185(5) 0.066(3) Uani 1 1 d DU A .
C65 C 0.1251(5) 0.3146(5) 0.0726(5) 0.097(5) Uani 1 1 d DU . .
H65 H 0.1407 0.3528 0.0841 0.117 Uiso 1 1 calc R A .
C66 C 0.1491(5) 0.2658(4) 0.1132(5) 0.086(4) Uani 1 1 d DU A .
H66 H 0.1826 0.2703 0.1502 0.103 Uiso 1 1 calc R . .
N6 N 0.0577(5) 0.3571(5) -0.0255(6) 0.103(4) Uani 1 1 d DU . .
O6A O 0.0809(5) 0.4035(4) -0.0138(5) 0.130(4) Uani 1 1 d DU A .
O6B O 0.0151(5) 0.3459(6) -0.0745(7) 0.213(9) Uani 1 1 d DU A .
C71 C 0.1638(3) 0.1359(3) 0.0110(4) 0.0369(19) Uani 1 1 d DU . .
C72 C 0.1205(4) 0.1288(5) -0.0469(5) 0.074(4) Uani 1 1 d DU A .
H72 H 0.1040 0.0911 -0.0584 0.089 Uiso 1 1 calc R . .
C73 C 0.0996(4) 0.1750(5) -0.0898(5) 0.083(4) Uani 1 1 d DU . .
H73 H 0.0691 0.1690 -0.1302 0.099 Uiso 1 1 calc R A .
C74 C 0.1224(4) 0.2276(4) -0.0742(4) 0.054(2) Uani 1 1 d DU A .
C75 C 0.1681(4) 0.2347(5) -0.0207(5) 0.079(4) Uani 1 1 d DU . .
H75 H 0.1860 0.2713 -0.0121 0.094 Uiso 1 1 calc R A .
C76 C 0.1896(4) 0.1883(4) 0.0229(5) 0.072(3) Uani 1 1 d DU A .
H76 H 0.2224 0.1934 0.0610 0.087 Uiso 1 1 calc R . .
N7 N 0.0981(4) 0.2793(4) -0.1168(5) 0.075(3) Uani 1 1 d DU . .
O7A O 0.1180(4) 0.3270(4) -0.0991(5) 0.129(4) Uani 1 1 d DU A .
O7B O 0.0608(3) 0.2668(5) -0.1702(4) 0.125(4) Uani 1 1 d DU A .
N8 N 0.0960(4) 0.2920(5) 0.2565(5) 0.021(2) Uiso 0.50 1 d PDU . .
C81 C 0.0722(7) 0.3388(9) 0.2730(9) 0.050(5) Uiso 0.50 1 d PU . .
C82 C 0.0997(11) 0.3142(13) 0.2077(14) 0.092(8) Uiso 0.50 1 d PU . .
C83 C 0.0625(9) 0.2389(10) 0.2311(12) 0.083(7) Uiso 0.50 1 d PDU . .
C84 C 0.1508(9) 0.2791(10) 0.3038(14) 0.094(8) Uani 0.50 1 d PU . .
H84A H 0.1626 0.2492 0.2854 0.113 Uiso 0.50 1 calc PR . .
H84B H 0.1523 0.2600 0.3402 0.113 Uiso 0.50 1 calc PR . .
C85 C 0.1893(5) 0.3281(6) 0.3289(7) 0.071(5) Uani 0.50 1 d PGU . .
C86 C 0.2014(5) 0.3544(6) 0.3852(7) 0.065(5) Uani 0.50 1 d PGU . .
H86 H 0.1837 0.3425 0.4049 0.078 Uiso 0.50 1 calc PR . .
C87 C 0.2394(6) 0.3980(6) 0.4127(6) 0.075(6) Uani 0.50 1 d PGU . .
H87 H 0.2476 0.4159 0.4512 0.090 Uiso 0.50 1 calc PR . .
C88 C 0.2653(5) 0.4154(6) 0.3838(8) 0.101(7) Uani 0.50 1 d PGU . .
H88 H 0.2913 0.4452 0.4026 0.122 Uiso 0.50 1 calc PR . .
C89 C 0.2532(6) 0.3891(8) 0.3275(8) 0.091(6) Uani 0.50 1 d PGU . .
H89 H 0.2709 0.4010 0.3078 0.109 Uiso 0.50 1 calc PR . .
C810 C 0.2152(6) 0.3455(7) 0.3000(6) 0.080(6) Uani 0.50 1 d PGU . .
H810 H 0.2069 0.3276 0.2615 0.096 Uiso 0.50 1 calc PR . .
OW1 O 0.3513(6) 0.0000 0.3719(8) 0.120 Uiso 1 2 d S . .
OW2 O 0.0140(2) 0.0844(3) 0.0606(3) 0.0470(15) Uiso 1 1 d . . .
OW3 O 0.0542(4) 0.0000 -0.0386(4) 0.063(3) Uiso 1 2 d SD . .

loop_
_atom_site_aniso_label
_atom_site_aniso_U_11
_atom_site_aniso_U_22
_atom_site_aniso_U_33
_atom_site_aniso_U_23
_atom_site_aniso_U_13
_atom_site_aniso_U_12
Sb1 0.0225(4) 0.0547(5) 0.0207(4) 0.000 0.0031(3) 0.000
Sb2 0.0233(3) 0.0404(3) 0.0248(3) -0.0070(2) 0.0051(2) -0.0034(2)
Sb3 0.0277(3) 0.0408(3) 0.0285(3) -0.0062(2) 0.0081(2) -0.0083(2)
Sb4 0.0261(4) 0.0380(4) 0.0235(4) 0.000 0.0066(3) 0.000
Sb5 0.0205(3) 0.0356(3) 0.0237(3) -0.0024(2) 0.0033(2) 0.0002(2)
Sb6 0.0254(3) 0.0298(3) 0.0249(3) -0.0015(2) 0.0042(2) -0.0005(2)
Sb7 0.0264(3) 0.0306(3) 0.0217(3) 0.0005(2) 0.0043(2) -0.0008(2)
Na1 0.059(3) 0.038(2) 0.027(2) 0.000 0.020(2) 0.000
Na2 0.031(2) 0.034(2) 0.024(2) 0.000 0.0041(19) 0.000
O1 0.033(3) 0.074(4) 0.025(3) -0.008(3) 0.008(3) 0.001(3)
O2 0.022(3) 0.044(3) 0.027(3) -0.001(2) 0.006(2) -0.003(2)
O3 0.029(3) 0.047(3) 0.027(3) -0.007(2) 0.012(2) -0.007(2)
O4 0.052(4) 0.046(3) 0.045(4) -0.014(3) 0.021(3) -0.015(3)
O5 0.043(3) 0.047(3) 0.029(3) -0.005(3) 0.014(3) -0.010(3)
O6 0.025(3) 0.043(3) 0.024(3) -0.005(2) 0.006(2) 0.000(2)
O7 0.021(3) 0.034(3) 0.023(3) -0.001(2) 0.005(2) -0.001(2)
O8 0.024(3) 0.035(3) 0.022(3) 0.001(2) 0.006(2) -0.003(2)
O9 0.030(3) 0.034(3) 0.029(3) -0.004(2) 0.007(3) -0.003(2)
O10 0.024(3) 0.044(3) 0.027(3) -0.010(2) 0.006(2) -0.003(2)
O11 0.025(3) 0.031(3) 0.023(3) -0.004(2) 0.005(2) -0.001(2)
O12 0.017(3) 0.032(4) 0.026(4) 0.000 0.002(3) 0.000
O13 0.024(3) 0.032(3) 0.023(3) 0.000(2) 0.004(2) 0.001(2)
O14 0.020(4) 0.041(4) 0.020(4) 0.000 0.003(3) 0.000
O15 0.031(3) 0.037(3) 0.023(3) 0.000(2) 0.007(2) -0.003(2)
O16 0.019(4) 0.043(4) 0.021(4) 0.000 0.003(3) 0.000
O17 0.027(4) 0.028(4) 0.019(4) 0.000 0.008(3) 0.000
C21 0.024(4) 0.044(4) 0.036(4) -0.012(4) 0.014(4) 0.003(3)
C22 0.035(5) 0.060(5) 0.033(5) -0.011(4) 0.013(4) -0.004(4)
C23 0.036(5) 0.074(6) 0.033(5) -0.013(4) 0.011(4) 0.005(4)
C24 0.025(4) 0.061(5) 0.029(4) -0.021(4) -0.004(4) -0.001(3)
C25 0.051(6) 0.069(6) 0.061(6) -0.035(5) 0.025(5) -0.026(5)
C26 0.057(6) 0.079(7) 0.050(6) -0.031(5) 0.033(5) -0.027(5)
N2 0.047(5) 0.079(6) 0.046(5) -0.027(5) 0.005(4) -0.001(4)
O2A 0.069(5) 0.099(6) 0.050(5) -0.045(4) 0.017(4) -0.004(4)
O2B 0.128(9) 0.104(7) 0.080(6) -0.056(6) 0.036(6) -0.074(6)
C31 0.039(5) 0.068(6) 0.036(4) -0.016(4) 0.017(4) -0.012(4)
C32 0.042(5) 0.168(12) 0.029(5) -0.018(7) 0.011(5) -0.034(7)
C33 0.041(6) 0.229(16) 0.045(6) -0.022(9) 0.015(5) -0.030(8)
C34 0.046(6) 0.240(15) 0.048(6) -0.035(9) 0.023(5) -0.052(8)
C35 0.054(7) 0.36(2) 0.051(7) -0.032(12) 0.025(6) -0.069(11)
C36 0.063(7) 0.299(19) 0.056(7) -0.061(11) 0.035(6) -0.082(10)
C51 0.030(4) 0.066(6) 0.034(5) 0.000(4) 0.005(4) 0.005(4)
C52 0.030(5) 0.210(15) 0.036(6) -0.024(8) 0.003(4) -0.006(7)
C53 0.026(5) 0.215(16) 0.056(6) 0.000(9) 0.010(5) 0.021(7)
C54 0.047(6) 0.49(2) 0.079(8) -0.069(14) 0.026(6) 0.020(13)
C55 0.063(7) 0.56(3) 0.062(8) -0.058(16) 0.026(6) 0.019(16)
C56 0.046(6) 0.37(2) 0.047(7) -0.064(12) 0.013(6) -0.023(12)
N5 0.076(7) 0.74(3) 0.135(14) -0.120(18) 0.064(9) 0.000(17)
O5A 0.183(16) 0.66(4) 0.209(19) -0.10(2) 0.141(15) 0.076(19)
O5B 0.059(6) 0.87(5) 0.118(11) -0.049(18) 0.053(8) -0.022(16)
C61 0.047(5) 0.036(4) 0.039(5) -0.001(4) 0.018(4) 0.002(4)
C62 0.049(6) 0.055(6) 0.076(8) 0.024(5) -0.005(5) 0.000(5)
C63 0.075(8) 0.090(7) 0.105(10) 0.070(7) 0.012(7) -0.004(6)
C64 0.080(7) 0.050(5) 0.068(6) 0.024(5) 0.039(5) 0.024(5)
C65 0.128(11) 0.057(6) 0.065(7) 0.026(6) 0.024(6) -0.005(6)
C66 0.104(9) 0.048(6) 0.050(6) 0.011(5) 0.005(6) -0.028(5)
N6 0.107(9) 0.080(6) 0.095(8) 0.051(6) 0.037(6) 0.017(6)
O6A 0.191(11) 0.061(5) 0.090(7) 0.040(5) 0.044(7) 0.009(6)
O6B 0.151(12) 0.118(9) 0.196(14) 0.108(10) -0.021(8) 0.007(7)
C71 0.037(4) 0.033(4) 0.033(4) 0.007(3) 0.014(3) 0.009(3)
C72 0.053(6) 0.062(6) 0.059(7) 0.019(5) -0.001(5) -0.017(5)
C73 0.060(7) 0.087(7) 0.050(6) 0.037(6) -0.005(5) -0.011(5)
C74 0.060(6) 0.054(5) 0.045(5) 0.023(4) 0.026(4) 0.011(4)
C75 0.063(6) 0.065(6) 0.083(8) 0.036(6) 0.022(5) -0.003(5)
C76 0.044(6) 0.057(6) 0.074(7) 0.023(5) 0.004(5) -0.004(4)
N7 0.065(6) 0.083(6) 0.078(6) 0.044(5) 0.039(5) 0.020(5)
O7A 0.113(8) 0.068(5) 0.163(10) 0.074(6) 0.045(7) 0.007(5)
O7B 0.061(6) 0.167(9) 0.091(6) 0.089(6) 0.004(5) 0.016(5)
C84 0.061(13) 0.051(12) 0.111(19) -0.015(11) 0.008(12) 0.007(8)
C85 0.036(9) 0.058(11) 0.091(13) -0.020(9) 0.015(9) 0.008(7)
C86 0.051(10) 0.053(10) 0.052(10) 0.018(7) 0.002(8) 0.029(7)
C87 0.063(12) 0.066(12) 0.057(12) -0.024(9) 0.007(9) 0.027(8)
C88 0.099(17) 0.064(14) 0.109(17) -0.026(12) 0.035(13) -0.021(12)
C89 0.071(14) 0.096(16) 0.111(16) -0.011(13) 0.053(13) -0.001(10)
C810 0.048(11) 0.088(14) 0.084(14) -0.031(11) 0.021(10) 0.016(8)

loop_
_atom_type_symbol
_atom_type_description
_atom_type_scat_dispersion_real
_atom_type_scat_dispersion_imag
_atom_type_scat_source
C C 0.0033 0.0016 'International Tables Vol C Tables 4.2.6.8 and 6.1.1.4'
H H 0.0000 0.0000 'International Tables Vol C Tables 4.2.6.8 and 6.1.1.4'
N N 0.0061 0.0033 'International Tables Vol C Tables 4.2.6.8 and 6.1.1.4'
O O 0.0106 0.0060 'International Tables Vol C Tables 4.2.6.8 and 6.1.1.4'
Sb Sb -0.5866 1.5461 'International Tables Vol C Tables 4.2.6.8 and 6.1.1.4'
Na Na 0.0362 0.0249 'International Tables Vol C Tables 4.2.6.8 and 6.1.1.4'

loop_
_geom_angle_atom_site_label_1
_geom_angle_atom_site_label_2
_geom_angle_atom_site_label_3
_geom_angle
_geom_angle_site_symmetry_1
_geom_angle_site_symmetry_3
_geom_angle_publ_flag
O2 Sb1 O2 84.1(3) . 6 ?
O2 Sb1 O1 175.4(2) . 6 ?
O2 Sb1 O1 93.1(3) 6 6 ?
O2 Sb1 O1 93.1(3) . . ?
O2 Sb1 O1 175.4(2) 6 . ?
O1 Sb1 O1 89.4(4) 6 . ?
O2 Sb1 O16 89.6(2) . . ?
O2 Sb1 O16 89.6(2) 6 . ?
O1 Sb1 O16 86.7(2) 6 . ?
O1 Sb1 O16 86.7(2) . . ?
O2 Sb1 C11 94.7(4) . 6 ?
O2 Sb1 C11 90.4(4) 6 6 ?
O1 Sb1 C11 89.0(4) 6 6 ?
O1 Sb1 C11 93.5(4) . 6 ?
O16 Sb1 C11 175.7(4) . 6 ?
O2 Sb1 C11 90.4(4) . . ?
O2 Sb1 C11 94.7(4) 6 . ?
O1 Sb1 C11 93.5(4) 6 . ?
O1 Sb1 C11 89.0(4) . . ?
O16 Sb1 C11 175.7(4) . . ?
C11 Sb1 C11 6.4(9) 6 . ?
O2 Sb2 O3 86.5(2) . . ?
O2 Sb2 O10 90.8(2) . . ?
O3 Sb2 O10 165.0(2) . . ?
O2 Sb2 O9 164.6(2) . . ?
O3 Sb2 O9 90.5(2) . . ?
O10 Sb2 O9 88.2(2) . . ?
O2 Sb2 C21 98.4(3) . . ?
O3 Sb2 C21 98.5(3) . . ?
O10 Sb2 C21 96.5(2) . . ?
O9 Sb2 C21 96.9(3) . . ?
O2 Sb2 O7 87.1(2) . . ?
O3 Sb2 O7 87.3(2) . . ?
O10 Sb2 O7 77.8(2) . . ?
O9 Sb2 O7 77.7(2) . . ?
C21 Sb2 O7 172.1(2) . . ?
O2 Sb2 Sb5 86.13(15) . . ?
O3 Sb2 Sb5 127.93(16) . . ?
O10 Sb2 Sb5 37.12(15) . . ?
O9 Sb2 Sb5 83.83(15) . . ?
C21 Sb2 Sb5 133.6(2) . . ?
O7 Sb2 Sb5 40.84(14) . . ?
O2 Sb2 Sb6 127.45(16) . . ?
O3 Sb2 Sb6 85.89(16) . . ?
O10 Sb2 Sb6 84.09(15) . . ?
O9 Sb2 Sb6 37.22(14) . . ?
C21 Sb2 Sb6 134.1(2) . . ?
O7 Sb2 Sb6 40.62(14) . . ?
Sb5 Sb2 Sb6 59.597(17) . . ?
O2 Sb2 Na1 55.22(18) . . ?
O3 Sb2 Na1 54.05(18) . . ?
O10 Sb2 Na1 112.87(17) . . ?
O9 Sb2 Na1 111.39(17) . . ?
C21 Sb2 Na1 139.0(2) . . ?
O7 Sb2 Na1 48.84(16) . . ?
Sb5 Sb2 Na1 80.22(8) . . ?
Sb6 Sb2 Na1 79.00(8) . . ?
O3 Sb3 O5 174.7(2) . . ?
O3 Sb3 O6 85.7(2) . . ?
O5 Sb3 O6 93.4(2) . . ?
O3 Sb3 O4 91.5(3) . . ?
O5 Sb3 O4 88.9(3) . . ?
O6 Sb3 O4 174.1(2) . . ?
O3 Sb3 O8 89.4(2) . . ?
O5 Sb3 O8 85.4(2) . . ?
O6 Sb3 O8 88.8(2) . . ?
O4 Sb3 O8 86.0(2) . . ?
O3 Sb3 C31 93.1(3) . . ?
O5 Sb3 C31 92.2(3) . . ?
O6 Sb3 C31 93.3(3) . . ?
O4 Sb3 C31 92.0(3) . . ?
O8 Sb3 C31 176.9(3) . . ?
O3 Sb3 Na1 46.30(17) . . ?
O5 Sb3 Na1 130.48(18) . . ?
O6 Sb3 Na1 45.21(17) . . ?
O4 Sb3 Na1 130.0(2) . . ?
O8 Sb3 Na1 70.83(16) . . ?
C31 Sb3 Na1 112.2(3) . . ?
O6 Sb4 O6 87.2(3) 6 . ?
O6 Sb4 O15 89.7(2) 6 6 ?
O6 Sb4 O15 163.8(2) . 6 ?
O6 Sb4 O15 163.8(2) 6 . ?
O6 Sb4 O15 89.7(2) . . ?
O15 Sb4 O15 88.9(3) 6 . ?
O6 Sb4 C41 98.7(2) 6 . ?
O6 Sb4 C41 99.5(2) . . ?
O15 Sb4 C41 96.7(2) 6 . ?
O15 Sb4 C41 97.5(2) . . ?
O6 Sb4 O17 86.7(2) 6 . ?
O6 Sb4 O17 86.7(2) . . ?
O15 Sb4 O17 77.2(2) 6 . ?
O15 Sb4 O17 77.2(2) . . ?
C41 Sb4 O17 171.9(2) . . ?
O6 Sb4 Sb7 85.19(15) 6 6 ?
O6 Sb4 Sb7 126.89(16) . 6 ?
O15 Sb4 Sb7 36.92(16) 6 6 ?
O15 Sb4 Sb7 83.99(15) . 6 ?
C41 Sb4 Sb7 133.64(14) . 6 ?
O17 Sb4 Sb7 40.43(12) . 6 ?
O6 Sb4 Sb7 126.89(16) 6 . ?
O6 Sb4 Sb7 85.19(15) . . ?
O15 Sb4 Sb7 83.99(15) 6 . ?
O15 Sb4 Sb7 36.92(16) . . ?
C41 Sb4 Sb7 134.39(15) . . ?
O17 Sb4 Sb7 40.43(12) . . ?
Sb7 Sb4 Sb7 59.48(2) 6 . ?
O6 Sb4 Na1 54.43(17) 6 . ?
O6 Sb4 Na1 54.43(17) . . ?
O15 Sb4 Na1 111.47(17) 6 . ?
O15 Sb4 Na1 111.47(17) . . ?
C41 Sb4 Na1 139.17(14) . . ?
O17 Sb4 Na1 48.9(2) . . ?
Sb7 Sb4 Na1 79.31(8) 6 . ?
Sb7 Sb4 Na1 79.31(8) . . ?
O10 Sb5 O12 165.7(2) . . ?
O10 Sb5 O11 97.3(2) . . ?
O12 Sb5 O11 92.3(2) . . ?
O10 Sb5 O16 90.0(2) . . ?
O12 Sb5 O16 78.2(2) . . ?
O11 Sb5 O16 163.9(3) . . ?
O10 Sb5 O7 79.9(2) . . ?
O12 Sb5 O7 91.6(3) . . ?
O11 Sb5 O7 78.6(2) . . ?
O16 Sb5 O7 88.5(2) . . ?
O10 Sb5 C51 94.5(3) . . ?
O12 Sb5 C51 95.2(3) . . ?
O11 Sb5 C51 95.8(3) . . ?
O16 Sb5 C51 98.0(3) . . ?
O7 Sb5 C51 171.5(3) . . ?
O10 Sb5 Sb6 85.37(17) . . ?
O12 Sb5 Sb6 95.8(2) . . ?
O11 Sb5 Sb6 38.00(15) . . ?
O16 Sb5 Sb6 129.2(2) . . ?
O7 Sb5 Sb6 40.88(14) . . ?
C51 Sb5 Sb6 132.8(2) . . ?
O10 Sb5 Sb5 130.55(16) . 6 ?
O12 Sb5 Sb5 37.68(16) . 6 ?
O11 Sb5 Sb5 129.38(14) . 6 ?
O16 Sb5 Sb5 40.67(15) . 6 ?
O7 Sb5 Sb5 92.73(14) . 6 ?
C51 Sb5 Sb5 95.8(2) . 6 ?
Sb6 Sb5 Sb5 119.729(13) . 6 ?
O10 Sb5 Sb2 38.12(16) . . ?
O12 Sb5 Sb2 131.6(2) . . ?
O11 Sb5 Sb2 90.51(14) . . ?
O16 Sb5 Sb2 86.36(17) . . ?
O7 Sb5 Sb2 41.98(14) . . ?
C51 Sb5 Sb2 132.6(2) . . ?
Sb6 Sb5 Sb2 60.253(17) . . ?
Sb5 Sb5 Sb2 115.728(13) 6 . ?
O13 Sb6 O9 166.1(2) . . ?
O13 Sb6 O11 93.0(2) . . ?
O9 Sb6 O11 96.7(2) . . ?
O13 Sb6 O8 78.2(2) . . ?
O9 Sb6 O8 90.0(2) . . ?
O11 Sb6 O8 164.3(2) . . ?
O13 Sb6 O7 92.1(2) . . ?
O9 Sb6 O7 80.1(2) . . ?
O11 Sb6 O7 78.7(2) . . ?
O8 Sb6 O7 88.5(2) . . ?
O13 Sb6 C61 95.3(3) . . ?
O9 Sb6 C61 93.8(3) . . ?
O11 Sb6 C61 94.8(3) . . ?
O8 Sb6 C61 98.9(3) . . ?
O7 Sb6 C61 170.4(3) . . ?
O13 Sb6 Sb5 96.61(16) . . ?
O9 Sb6 Sb5 85.13(17) . . ?
O11 Sb6 Sb5 37.94(15) . . ?
O8 Sb6 Sb5 129.38(14) . . ?
O7 Sb6 Sb5 41.01(14) . . ?
C61 Sb6 Sb5 131.6(3) . . ?
O13 Sb6 Sb7 37.58(15) . . ?
O9 Sb6 Sb7 130.67(16) . . ?
O11 Sb6 Sb7 130.04(14) . . ?
O8 Sb6 Sb7 40.76(14) . . ?
O7 Sb6 Sb7 93.16(15) . . ?
C61 Sb6 Sb7 96.4(2) . . ?
Sb5 Sb6 Sb7 120.47(2) . . ?
O13 Sb6 Sb2 131.95(14) . . ?
O9 Sb6 Sb2 38.40(16) . . ?
O11 Sb6 Sb2 90.37(14) . . ?
O8 Sb6 Sb2 86.09(14) . . ?
O7 Sb6 Sb2 41.89(14) . . ?
C61 Sb6 Sb2 132.1(2) . . ?
Sb5 Sb6 Sb2 60.151(17) . . ?
Sb7 Sb6 Sb2 115.85(2) . . ?
O15 Sb7 O13 165.7(2) . . ?
O15 Sb7 O14 96.8(3) . . ?
O13 Sb7 O14 93.2(3) . . ?
O15 Sb7 O17 80.4(3) . . ?
O13 Sb7 O17 91.6(2) . . ?
O14 Sb7 O17 78.8(2) . . ?
O15 Sb7 O8 90.4(2) . . ?
O13 Sb7 O8 77.5(2) . . ?
O14 Sb7 O8 164.2(2) . . ?
O17 Sb7 O8 88.7(2) . . ?
O15 Sb7 C71 94.9(3) . . ?
O13 Sb7 C71 93.9(3) . . ?
O14 Sb7 C71 97.5(3) . . ?
O17 Sb7 C71 173.5(3) . . ?
O8 Sb7 C71 95.9(3) . . ?
O15 Sb7 Sb7 85.51(15) . 6 ?
O13 Sb7 Sb7 96.18(14) . 6 ?
O14 Sb7 Sb7 38.39(15) . 6 ?
O17 Sb7 Sb7 40.61(14) . 6 ?
O8 Sb7 Sb7 129.09(14) . 6 ?
C71 Sb7 Sb7 135.0(2) . 6 ?
O15 Sb7 Sb6 130.72(15) . . ?
O13 Sb7 Sb6 37.23(14) . . ?
O14 Sb7 Sb6 129.9(2) . . ?
O17 Sb7 Sb6 92.88(18) . . ?
O8 Sb7 Sb6 40.46(15) . . ?
C71 Sb7 Sb6 93.6(2) . . ?
Sb7 Sb7 Sb6 119.799(13) 6 . ?
O15 Sb7 Sb4 38.12(15) . . ?
O13 Sb7 Sb4 132.00(14) . . ?
O14 Sb7 Sb4 90.38(17) . . ?
O17 Sb7 Sb4 42.5(2) . . ?
O8 Sb7 Sb4 86.65(14) . . ?
C71 Sb7 Sb4 133.0(2) . . ?
Sb7 Sb7 Sb4 60.258(11) 6 . ?
Sb6 Sb7 Sb4 116.14(2) . . ?
O17 Na1 O7 81.9(2) . 6 ?
O17 Na1 O7 81.9(2) . . ?
O7 Na1 O7 80.4(3) 6 . ?
O17 Na1 OW1 142.5(5) . . ?
O7 Na1 OW1 124.6(3) 6 . ?
O7 Na1 OW1 124.6(3) . . ?
O17 Na1 O6 64.1(2) . . ?
O7 Na1 O6 145.2(2) 6 . ?
O7 Na1 O6 101.11(17) . . ?
OW1 Na1 O6 83.5(4) . . ?
O17 Na1 O6 64.1(2) . 6 ?
O7 Na1 O6 101.11(17) 6 6 ?
O7 Na1 O6 145.2(2) . 6 ?
OW1 Na1 O6 83.5(4) . 6 ?
O6 Na1 O6 58.2(2) . 6 ?
O17 Na1 O3 101.47(15) . 6 ?
O7 Na1 O3 63.31(16) 6 6 ?
O7 Na1 O3 142.4(2) . 6 ?
OW1 Na1 O3 74.09(15) . 6 ?
O6 Na1 O3 114.2(2) . 6 ?
O6 Na1 O3 58.29(17) 6 6 ?
O17 Na1 O3 101.47(15) . . ?
O7 Na1 O3 142.4(2) 6 . ?
O7 Na1 O3 63.31(16) . . ?
OW1 Na1 O3 74.09(15) . . ?
O6 Na1 O3 58.29(17) . . ?
O6 Na1 O3 114.2(2) 6 . ?
O3 Na1 O3 148.0(3) 6 . ?
O17 Na1 O2 143.7(2) . 6 ?
O7 Na1 O2 62.54(18) 6 6 ?
O7 Na1 O2 98.4(2) . 6 ?
OW1 Na1 O2 65.2(3) . 6 ?
O6 Na1 O2 148.6(2) . 6 ?
O6 Na1 O2 113.29(18) 6 6 ?
O3 Na1 O2 57.08(17) 6 6 ?
O3 Na1 O2 111.1(2) . 6 ?
O17 Na1 O2 143.7(2) . . ?
O7 Na1 O2 98.4(2) 6 . ?
O7 Na1 O2 62.54(18) . . ?
OW1 Na1 O2 65.2(3) . . ?
O6 Na1 O2 113.29(18) . . ?
O6 Na1 O2 148.6(2) 6 . ?
O3 Na1 O2 111.1(2) 6 . ?
O3 Na1 O2 57.08(17) . . ?
O2 Na1 O2 56.1(2) 6 . ?
O17 Na1 Sb4 39.60(18) . . ?
O7 Na1 Sb4 111.75(17) 6 . ?
O7 Na1 Sb4 111.75(17) . . ?
OW1 Na1 Sb4 102.9(4) . . ?
O6 Na1 Sb4 35.04(12) . . ?
O6 Na1 Sb4 35.04(12) 6 . ?
O3 Na1 Sb4 91.80(16) 6 . ?
O3 Na1 Sb4 91.80(16) . . ?
O2 Na1 Sb4 148.25(15) 6 . ?
O2 Na1 Sb4 148.25(15) . . ?
O17 Na1 Sb2 110.70(11) . 6 ?
O7 Na1 Sb2 38.25(11) 6 6 ?
O7 Na1 Sb2 108.7(2) . 6 ?
OW1 Na1 Sb2 87.0(2) . 6 ?
O6 Na1 Sb2 148.79(17) . 6 ?
O6 Na1 Sb2 91.22(12) 6 6 ?
O3 Na1 Sb2 34.69(12) 6 6 ?
O3 Na1 Sb2 145.6(2) . 6 ?
O2 Na1 Sb2 34.62(12) 6 6 ?
O2 Na1 Sb2 89.04(16) . 6 ?
Sb4 Na1 Sb2 120.76(7) . 6 ?
O12 Na2 O13 98.5(2) . . ?
O12 Na2 O13 98.5(2) . 6 ?
O13 Na2 O13 98.2(3) . 6 ?
O12 Na2 OW2 85.7(2) . 6 ?
O13 Na2 OW2 175.1(3) . 6 ?
O13 Na2 OW2 83.55(18) 6 6 ?
O12 Na2 OW2 85.7(2) . . ?
O13 Na2 OW2 83.55(18) . . ?
O13 Na2 OW2 175.1(3) 6 . ?
OW2 Na2 OW2 94.3(3) 6 . ?
O12 Na2 OW3 176.7(3) . . ?
O13 Na2 OW3 83.7(2) . . ?
O13 Na2 OW3 83.7(2) 6 . ?
OW2 Na2 OW3 92.0(2) 6 . ?
OW2 Na2 OW3 92.0(2) . . ?
Sb2 O2 Sb1 135.7(3) . . ?
Sb2 O2 Na1 90.2(2) . . ?
Sb1 O2 Na1 105.1(2) . . ?
Sb2 O3 Sb3 136.3(3) . . ?
Sb2 O3 Na1 91.3(2) . . ?
Sb3 O3 Na1 102.9(2) . . ?
Sb4 O6 Sb3 137.8(3) . . ?
Sb4 O6 Na1 90.5(2) . . ?
Sb3 O6 Na1 103.9(2) . . ?
Sb6 O7 Sb5 98.1(2) . . ?
Sb6 O7 Sb2 97.5(2) . . ?
Sb5 O7 Sb2 97.2(2) . . ?
Sb6 O7 Na1 128.1(3) . . ?
Sb5 O7 Na1 130.8(2) . . ?
Sb2 O7 Na1 92.91(19) . . ?
Sb6 O8 Sb7 98.8(2) . . ?
Sb6 O8 Sb3 129.4(3) . . ?
Sb7 O8 Sb3 128.6(3) . . ?
Sb6 O9 Sb2 104.4(2) . . ?
Sb5 O10 Sb2 104.8(3) . . ?
Sb5 O11 Sb6 104.1(2) . . ?
Sb5 O12 Sb5 104.6(3) 6 . ?
Sb5 O12 Na2 122.7(2) 6 . ?
Sb5 O12 Na2 122.7(2) . . ?
Sb6 O13 Sb7 105.2(2) . . ?
Sb6 O13 Na2 122.4(3) . . ?
Sb7 O13 Na2 122.7(3) . . ?
Sb7 O14 Sb7 103.2(3) 6 . ?
Sb7 O15 Sb4 105.0(3) . . ?
Sb5 O16 Sb5 98.7(3) 6 . ?
Sb5 O16 Sb1 128.86(16) 6 . ?
Sb5 O16 Sb1 128.86(16) . . ?
Sb7 O17 Sb7 98.8(3) 6 . ?
Sb7 O17 Sb4 97.1(2) 6 . ?
Sb7 O17 Sb4 97.1(2) . . ?
Sb7 O17 Na1 129.47(16) 6 . ?
Sb7 O17 Na1 129.47(16) . . ?
Sb4 O17 Na1 91.5(3) . . ?
C12 C11 C12A 120.0 . . ?
C12 C11 Sb1 123.8(9) . . ?
C12A C11 Sb1 116.2(9) . . ?
C13 C12 C11 120.0 . . ?
C12 C13 C14 120.0 . . ?
C13 C14 C13A 120.0 . . ?
C13 C14 N1 124.4(11) . . ?
C13A C14 N1 114.8(11) . . ?
C12A C13A C14 120.0 . . ?
C13A C12A C11 120.0 . . ?
O1A N1 C14 103.9(15) . . ?
C22 C21 C26 118.0(7) . . ?
C22 C21 Sb2 121.0(6) . . ?
C26 C21 Sb2 121.0(6) . . ?
C21 C22 C23 121.8(8) . . ?
C24 C23 C22 117.7(8) . . ?
C25 C24 C23 122.8(8) . . ?
C25 C24 N2 118.6(8) . . ?
C23 C24 N2 118.6(8) . . ?
C24 C25 C26 119.8(9) . . ?
C21 C26 C25 120.0(9) . . ?
O2A N2 O2B 123.2(9) . . ?
O2A N2 C24 117.4(9) . . ?
O2B N2 C24 119.4(9) . . ?
C36 C31 C32 116.8(9) . . ?
C36 C31 Sb3 120.3(7) . . ?
C32 C31 Sb3 122.9(7) . . ?
C31 C32 C33 121.8(9) . . ?
C34 C33 C32 117.7(10) . . ?
C35 C34 C33 122.9(10) . . ?
C35 C34 N3 117.8(10) . . ?
C33 C34 N3 118.5(10) . . ?
C34 C35 C36 118.0(11) . . ?
C31 C36 C35 122.6(10) . . ?
O3B N3 O3A 123.3(15) . . ?
O3B N3 C34 119.9(13) . . ?
O3A N3 C34 116.6(14) . . ?
C42 C41 C42A 120.0 . . ?
C42 C41 Sb4 123.9(2) . . ?
C42A C41 Sb4 116.0(2) . . ?
C43 C42 C41 120.0 . . ?
C42 C43 C44 120.0 . . ?
C43A C44 C43 120.0 . . ?
C43A C44 N4 132.2 . . ?
C43 C44 N4 107.6 . . ?
C44 C43A C42A 120.0 . . ?
C43A C42A C41 120.0 . . ?
O4A N4 O4A 123.4(3) 6 . ?
O4A N4 C44 109.5(8) 6 6 ?
O4A N4 C44 127.0(5) . 6 ?
O4A N4 C44 127.0(3) 6 . ?
O4A N4 C44 109.6 . . ?
C44 N4 C44 17.5(5) 6 . ?
C56 C51 C52 116.4(6) . . ?
C56 C51 Sb5 121.1(6) . . ?
C52 C51 Sb5 122.43(15) . . ?
C51 C52 C53 124.0(6) . . ?
C54 C53 C52 117.2(9) . . ?
C53 C54 C55 123.2(11) . . ?
C53 C54 N5 117.6(11) . . ?
C55 C54 N5 117.9(12) . . ?
C54 C55 C56 116.8(11) . . ?
C51 C56 C55 122.3(10) . . ?
O5B N5 O5A 124.0(18) . . ?
O5B N5 C54 115.0(13) . . ?
O5A N5 C54 117.6(15) . . ?
C62 C61 C66 117.3(8) . . ?
C62 C61 Sb6 120.6(6) . . ?
C66 C61 Sb6 121.7(6) . . ?
C61 C62 C63 121.5(9) . . ?
C64 C63 C62 117.9(10) . . ?
C65 C64 C63 122.5(9) . . ?
C65 C64 N6 119.0(9) . . ?
C63 C64 N6 118.5(9) . . ?
C64 C65 C66 119.2(10) . . ?
C61 C66 C65 120.8(9) . . ?
O6A N6 O6B 125.5(10) . . ?
O6A N6 C64 120.0(10) . . ?
O6B N6 C64 114.4(10) . . ?
C72 C71 C76 117.2(8) . . ?
C72 C71 Sb7 122.6(6) . . ?
C76 C71 Sb7 120.2(6) . . ?
C71 C72 C73 121.6(9) . . ?
C74 C73 C72 119.6(9) . . ?
C73 C74 C75 120.5(8) . . ?
C73 C74 N7 120.6(8) . . ?
C75 C74 N7 118.9(8) . . ?
C74 C75 C76 120.1(9) . . ?
C71 C76 C75 120.1(9) . . ?
O7A N7 O7B 126.4(10) . . ?
O7A N7 C74 118.7(9) . . ?
O7B N7 C74 114.6(9) . . ?
C82 N8 C81 106.5(16) . . ?
C82 N8 C84 101(2) . . ?
C81 N8 C84 115.9(15) . . ?
C82 N8 C83 106.1(18) . . ?
C81 N8 C83 111.6(15) . . ?
C84 N8 C83 114.5(15) . . ?
N8 C84 C85 119.6(17) . . ?
C86 C85 C810 120.0 . . ?
C86 C85 C84 117.7(18) . . ?
C810 C85 C84 122.2(18) . . ?
C87 C86 C85 120.0 . . ?
C86 C87 C88 120.0 . . ?
C89 C88 C87 120.0 . . ?
C88 C89 C810 120.0 . . ?
C89 C810 C85 120.0 . . ?

loop_
_geom_bond_atom_site_label_1
_geom_bond_atom_site_label_2
_geom_bond_distance
_geom_bond_site_symmetry_2
_geom_bond_publ_flag
Sb1 O2 1.977(6) . ?
Sb1 O2 1.977(6) 6 ?
Sb1 O1 1.980(6) 6 ?
Sb1 O1 1.980(6) . ?
Sb1 O16 2.123(7) . ?
Sb1 C11 2.140(8) 6 ?
Sb1 C11 2.140(8) . ?
Sb2 O2 1.947(5) . ?
Sb2 O3 1.951(6) . ?
Sb2 O10 2.012(6) . ?
Sb2 O9 2.023(5) . ?
Sb2 C21 2.117(7) . ?
Sb2 O7 2.125(5) . ?
Sb2 Sb5 3.1514(7) . ?
Sb2 Sb6 3.1546(7) . ?
Sb2 Na1 3.427(3) . ?
Sb3 O3 1.966(6) . ?
Sb3 O5 1.979(6) . ?
Sb3 O6 1.981(5) . ?
Sb3 O4 2.008(6) . ?
Sb3 O8 2.123(5) . ?
Sb3 C31 2.140(8) . ?
Sb3 Na1 3.742(3) . ?
Sb4 O6 1.930(5) 6 ?
Sb4 O6 1.930(5) . ?
Sb4 O15 2.014(5) 6 ?
Sb4 O15 2.014(5) . ?
Sb4 C41 2.101(4) . ?
Sb4 O17 2.144(7) . ?
Sb4 Sb7 3.1511(8) 6 ?
Sb4 Sb7 3.1511(8) . ?
Sb4 Na1 3.362(5) . ?
Sb5 O10 1.967(5) . ?
Sb5 O12 1.982(4) . ?
Sb5 O11 1.986(5) . ?
Sb5 O16 2.069(5) . ?
Sb5 O7 2.077(5) . ?
Sb5 C51 2.119(4) . ?
Sb5 Sb6 3.1338(8) . ?
Sb5 Sb5 3.1380(10) 6 ?
Sb6 O13 1.968(5) . ?
Sb6 O9 1.970(5) . ?
Sb6 O11 1.989(5) . ?
Sb6 O8 2.061(5) . ?
Sb6 O7 2.072(5) . ?
Sb6 C61 2.119(8) . ?
Sb6 Sb7 3.1386(8) . ?
Sb7 O15 1.959(6) . ?
Sb7 O13 1.984(5) . ?
Sb7 O14 1.994(4) . ?
Sb7 O17 2.059(4) . ?
Sb7 O8 2.073(5) . ?
Sb7 C71 2.118(7) . ?
Sb7 Sb7 3.1266(10) 6 ?
Na1 O17 2.535(8) . ?
Na1 O7 2.584(6) 6 ?
Na1 O7 2.584(6) . ?
Na1 OW1 2.642(17) . ?
Na1 O6 2.735(7) . ?
Na1 O6 2.735(7) 6 ?
Na1 O3 2.775(6) 6 ?
Na1 O3 2.775(6) . ?
Na1 O2 2.815(7) 6 ?
Na1 O2 2.815(7) . ?
Na1 Sb2 3.427(3) 6 ?
Na2 O12 2.349(9) . ?
Na2 O13 2.350(6) . ?
Na2 O13 2.350(6) 6 ?
Na2 OW2 2.593(7) 6 ?
Na2 OW2 2.593(7) . ?
Na2 OW3 2.733(10) . ?
O12 Sb5 1.982(4) 6 ?
O14 Sb7 1.994(4) 6 ?
O16 Sb5 2.069(5) 6 ?
O17 Sb7 2.059(4) 6 ?
C11 C12 1.3900 . ?
C11 C12A 1.3900 . ?
C12 C13 1.3900 . ?
C13 C14 1.3900 . ?
C14 C13A 1.3900 . ?
C14 N1 1.60(3) . ?
C13A C12A 1.3900 . ?
N1 O1A 1.322(16) . ?
C21 C22 1.363(10) . ?
C21 C26 1.367(10) . ?
C22 C23 1.401(10) . ?
C23 C24 1.334(11) . ?
C24 C25 1.325(11) . ?
C24 N2 1.490(9) . ?
C25 C26 1.398(10) . ?
N2 O2A 1.216(10) . ?
N2 O2B 1.225(10) . ?
C31 C36 1.331(11) . ?
C31 C32 1.350(10) . ?
C32 C33 1.410(11) . ?
C33 C34 1.333(12) . ?
C34 C35 1.306(12) . ?
C34 N3 1.491(12) . ?
C35 C36 1.408(12) . ?
N3 O3B 1.224(12) . ?
N3 O3A 1.235(13) . ?
C41 C42 1.3900 . ?
C41 C42A 1.3900 . ?
C42 C43 1.3900 . ?
C43 C44 1.3900 . ?
C44 C43A 1.3900 . ?
C44 N4 1.4603 . ?
C43A C42A 1.3900 . ?
N4 O4A 1.220(13) 6 ?
N4 O4A 1.2188 . ?
N4 C44 1.460(2) 6 ?
C51 C56 1.324(11) . ?
C51 C52 1.3552 . ?
C52 C53 1.370(10) . ?
C53 C54 1.318(12) . ?
C54 C55 1.343(13) . ?
C54 N5 1.489(13) . ?
C55 C56 1.416(13) . ?
N5 O5B 1.249(13) . ?
N5 O5A 1.254(15) . ?
C61 C62 1.370(10) . ?
C61 C66 1.370(10) . ?
C62 C63 1.399(11) . ?
C63 C64 1.360(12) . ?
C64 C65 1.316(12) . ?
C64 N6 1.475(10) . ?
C65 C66 1.408(11) . ?
N6 O6A 1.208(11) . ?
N6 O6B 1.246(12) . ?
C71 C72 1.352(10) . ?
C71 C76 1.362(10) . ?
C72 C73 1.385(11) . ?
C73 C74 1.322(11) . ?
C74 C75 1.329(11) . ?
C74 N7 1.484(10) . ?
C75 C76 1.397(11) . ?
N7 O7A 1.198(11) . ?
N7 O7B 1.240(11) . ?
N8 C82 1.39(3) . ?
N8 C81 1.46(2) . ?
N8 C84 1.47(2) . ?
N8 C83 1.480(17) . ?
C84 C85 1.48(3) . ?
C85 C86 1.3900 . ?
C85 C810 1.3900 . ?
C86 C87 1.3900 . ?
C87 C88 1.3900 . ?
C88 C89 1.3900 . ?
C89 C810 1.3900 . ?

loop_
_platon_squeeze_void_nr
_platon_squeeze_void_average_x
_platon_squeeze_void_average_y
_platon_squeeze_void_average_z
_platon_squeeze_void_volume
_platon_squeeze_void_count_electrons
1 -0.013 0.000 0.487 1591.8 232.3
2 0.500 0.000 0.500 269.5 72.8
3 0.246 0.500 0.246 1591.8 232.3
4 0.000 0.500 0.500 269.6 72.8
